data_9015552
loop_
_publ_author_name
'Adams, R. D.'
'Layland, R.'
'Payen, C.'
'Datta, T.'

_publ_section_title
;
 Synthesis, structural analyses, and unusual magnetic properties of
 Ba2CoSi2O7 and BaCo2Si2O7
 Note: Compound 2
;
_journal_name_full 'Inorganic Chemistry'
_journal_page_first 3492
_journal_page_last 3497
_journal_paper_doi 10.1021/ic960167m
_journal_volume 35
_journal_year 1996
_chemical_compound_source Synthetic
_chemical_formula_sum 'Ba Co2 O7 Si2'
_space_group_IT_number 15
_symmetry_space_group_name_Hall '-C 2yc'
_symmetry_space_group_name_H-M 'C 1 2/c 1'
_cell_angle_alpha 90
_cell_angle_beta 90.299
_cell_angle_gamma 90
_cell_length_a 7.2131
_cell_length_b 12.781
_cell_length_c 13.762
_cell_formula_units_Z 8
_cell_volume 1268.710
_database_code_amcsd 0019237
_exptl_crystal_density_diffrn 4.433
_cod_original_formula_sum 'Ba Co2 Si2 O7'
_cod_database_code 9015552
_amcsd_formula_title BaCo2Si2O7

loop_
_space_group_symop_operation_xyz
x,y,z
1/2+x,1/2+y,z
x,-y,1/2+z
1/2+x,1/2-y,1/2+z
-x,y,1/2-z
1/2-x,1/2+y,1/2-z
-x,-y,-z
1/2-x,1/2-y,-z

loop_
_atom_site_label
_atom_site_fract_x
_atom_site_fract_y
_atom_site_fract_z
_atom_site_U_iso_or_equiv
Ba 0.19603 0.01940 0.12214 0.00722
Co1 0.50000 0.27175 0.25000 0.00735
Co2 0.50000 -0.26949 0.25000 0.00735
Co3 0.03207 0.23010 0.51050 0.00545
Si1 0.29080 -0.12326 0.36633 0.00469
Si2 0.32330 0.10557 0.38086 0.00443
O1 0.42790 -0.22180 0.38560 0.00887
O2 0.17030 0.11540 0.29630 0.01013
O3 0.24810 0.13470 0.48800 0.00760
O4 0.50380 0.18180 0.36700 0.00633
O5 0.41380 -0.01300 0.37820 0.00760
O6 0.22130 -0.13660 0.25430 0.01267
O7 0.12510 -0.11120 0.44390 0.00887

loop_
_cod_related_entry_id
_cod_related_entry_database
_cod_related_entry_code
1 AMCSD 0019237
